data_2312684
loop_
_publ_author_name
'Xu, Ruyi'
'Fellowes, Thomas'
'White, Jonathan M.'

_publ_section_title
;
 High-resolution structural study on pyridin-3-yl ebselen and its
 N-methylated tosylate and iodide derivatives.
;
_journal_coeditor_code QZ3002
_journal_issue 'Pt 2'
_journal_name_full 'Acta crystallographica. Section C, Structural chemistry'
_journal_page_first 43
_journal_page_last 51
_journal_paper_doi 10.1107/S2053229623000062
_journal_volume 79
_journal_year 2023
_chemical_formula_iupac 'C13 H11 N2 O Se +, C7 H7 O3 S -, 3H2 O'
_chemical_formula_moiety 'C13 H11 N2 O Se +, C7 H7 O3 S -, 3(H2 O)'
_chemical_formula_sum 'C20 H24 N2 O7 S Se'
_chemical_formula_weight 515.43
_chemical_name_systematic
;
1-Methyl-3-(3-oxo-2,3-dihydro-1,2-benzoselenazol-2-yl)pyridin-1-ium
toluenesulfonate trihydrate
;
_space_group_crystal_system triclinic
_space_group_IT_number 2
_space_group_name_Hall '-P 1'
_space_group_name_H-M_alt 'P -1'
_atom_sites_solution_hydrogens mixed
_audit_creation_method SHELXL-2018/3
_cell_angle_alpha 70.426(3)
_cell_angle_beta 83.774(3)
_cell_angle_gamma 83.585(3)
_cell_formula_units_Z 2
_cell_length_a 6.9412(3)
_cell_length_b 12.1279(4)
_cell_length_c 13.5994(3)
_cell_measurement_reflns_used 5181
_cell_measurement_temperature 100.00(10)
_cell_measurement_theta_max 75.1600
_cell_measurement_theta_min 3.4520
_cell_volume 1068.83(7)
_computing_cell_refinement
;
CrysAlis PRO (Rigaku OD, 2020)
;
_computing_data_collection
;
CrysAlis PRO (Rigaku OD, 2020)
;
_computing_data_reduction
;
CrysAlis PRO (Rigaku OD, 2020)
;
_computing_molecular_graphics
;
Mercury (Macrae <i>et al.</i>,  2020)
;
_computing_publication_material
;
WinGX (Farrugia, 2012)
;
_computing_structure_refinement
;
SHELXL2016 (Sheldrick, 2015<i>b</i>)
;
_computing_structure_solution
;
SHELXT (Sheldrick, 2015<i>a</i>)
;
_diffrn_ambient_temperature 100.00(10)
_diffrn_detector 'Hybrid Pixel Array Detector'
_diffrn_measured_fraction_theta_full 0.999
_diffrn_measured_fraction_theta_max 0.979
_diffrn_measurement_device 'four-circle diffractometer'
_diffrn_measurement_device_type 'Rigaku XtaLAB Synergy diffractometer with a Dualflex HyPix detector'
_diffrn_measurement_method '\w scans'
_diffrn_radiation_monochromator mirror
_diffrn_radiation_probe x-ray
_diffrn_radiation_type 'Cu K\a'
_diffrn_radiation_wavelength 1.54184
_diffrn_reflns_av_R_equivalents 0.0636
_diffrn_reflns_av_unetI/netI 0.0629
_diffrn_reflns_limit_h_max 8
_diffrn_reflns_limit_h_min -8
_diffrn_reflns_limit_k_max 14
_diffrn_reflns_limit_k_min -15
_diffrn_reflns_limit_l_max 12
_diffrn_reflns_limit_l_min -17
_diffrn_reflns_number 15253
_diffrn_reflns_theta_full 67.684
_diffrn_reflns_theta_max 77.111
_diffrn_reflns_theta_min 3.459
_diffrn_source 'micro-focus sealed X-ray tube'
_exptl_absorpt_coefficient_mu 3.697
_exptl_absorpt_correction_T_max 1.00000
_exptl_absorpt_correction_T_min 0.66762
_exptl_absorpt_correction_type multi-scan
_exptl_absorpt_process_details
;
(CrysAlis PRO; Rigaku OD, 2020)
;
_exptl_crystal_colour colourless
_exptl_crystal_density_diffrn 1.602
_exptl_crystal_description rod
_exptl_crystal_F_000 528
_exptl_crystal_size_max 0.212
_exptl_crystal_size_mid 0.031
_exptl_crystal_size_min 0.030
_refine_diff_density_max 0.893
_refine_diff_density_min -0.658
_refine_ls_extinction_method none
_refine_ls_goodness_of_fit_ref 1.058
_refine_ls_hydrogen_treatment mixed
_refine_ls_matrix_type full
_refine_ls_number_parameters 306
_refine_ls_number_reflns 4435
_refine_ls_number_restraints 6
_refine_ls_restrained_S_all 1.057
_refine_ls_R_factor_all 0.0508
_refine_ls_R_factor_gt 0.0413
_refine_ls_shift/su_max 0.002
_refine_ls_shift/su_mean 0.000
_refine_ls_structure_factor_coef Fsqd
_refine_ls_weighting_details 'w=1/[\s^2^(Fo^2^)+(0.0467P)^2^+0.8165P] where P=(Fo^2^+2Fc^2^)/3'
_refine_ls_weighting_scheme calc
_refine_ls_wR_factor_gt 0.0994
_refine_ls_wR_factor_ref 0.1037
_reflns_number_gt 3777
_reflns_number_total 4435
_reflns_threshold_expression 'I > 2\s(I)'
_cod_data_source_file qz3002.cif
_cod_data_source_block 2-Metosylate
_cod_database_code 2312684
_shelx_space_group_comment
;
The symmetry employed for this shelxl refinement is uniquely defined
by the following loop, which should always be used as a source of
symmetry information in preference to the above space-group names.
They are only intended as comments.
;

loop_
_space_group_symop_operation_xyz
'x, y, z'
'-x, -y, -z'

loop_
_atom_site_type_symbol
_atom_site_label
_atom_site_fract_x
_atom_site_fract_y
_atom_site_fract_z
_atom_site_U_iso_or_equiv
_atom_site_adp_type
_atom_site_calc_flag
_atom_site_occupancy
_atom_site_disorder_assembly
_atom_site_disorder_group
C C1 0.8190(4) 0.7622(3) 0.3959(2) 0.0168(6) Uani d 1 . .
C C2 0.8275(4) 0.7065(3) 0.3204(2) 0.0159(6) Uani d 1 . .
C C3 0.8578(5) 0.7701(3) 0.2146(2) 0.0188(6) Uani d 1 . .
H H3 0.866644 0.732945 0.164377 0.023 Uiso calc 1 . .
C C4 0.8746(5) 0.8900(3) 0.1854(2) 0.0226(6) Uani d 1 . .
H H4 0.893600 0.933839 0.114989 0.027 Uiso calc 1 . .
C C5 0.8632(5) 0.9451(3) 0.2610(2) 0.0219(6) Uani d 1 . .
H H5 0.874122 1.025597 0.240133 0.026 Uiso calc 1 . .
C C6 0.8358(4) 0.8819(3) 0.3673(2) 0.0181(6) Uani d 1 . .
H H6 0.828948 0.918880 0.417614 0.022 Uiso calc 1 . .
C C7 0.7994(4) 0.5803(3) 0.3584(2) 0.0161(6) Uani d 1 . .
C C8 0.7311(4) 0.4253(3) 0.5279(2) 0.0160(5) Uani d 1 . .
C C9 0.7287(4) 0.3370(2) 0.4827(2) 0.0159(5) Uani d 1 . .
H H9 0.748075 0.354387 0.410553 0.019 Uiso calc 1 . .
C C10 0.6692(4) 0.1952(3) 0.6505(2) 0.0193(6) Uani d 1 . .
H H10 0.648572 0.118029 0.690666 0.023 Uiso calc 1 . .
C C11 0.6709(5) 0.2800(3) 0.6974(2) 0.0196(6) Uani d 1 . .
H H11 0.651838 0.259970 0.769823 0.023 Uiso calc 1 . .
C C12 0.7009(4) 0.3946(3) 0.6369(2) 0.0180(6) Uani d 1 . .
H H12 0.700960 0.451510 0.668790 0.022 Uiso calc 1 . .
C C13 0.6874(5) 0.1362(3) 0.4938(2) 0.0219(6) Uani d 1 . .
H H13A 0.558950 0.141560 0.471721 0.033 Uiso calc 1 . .
H H13B 0.716429 0.059415 0.542568 0.033 Uiso calc 1 . .
H H13C 0.780073 0.149830 0.434065 0.033 Uiso calc 1 . .
C C14 0.6943(5) 0.6893(3) 0.7742(2) 0.0164(6) Uani d 1 . .
C C15 0.7931(5) 0.5789(3) 0.8140(2) 0.0184(6) Uani d 1 . .
H H15 0.928204 0.570166 0.806274 0.022 Uiso calc 1 . .
C C16 0.6882(5) 0.4822(3) 0.8651(2) 0.0189(6) Uani d 1 . .
H H16 0.753989 0.408680 0.892389 0.023 Uiso calc 1 . .
C C17 0.4847(5) 0.4934(3) 0.8764(2) 0.0173(6) Uani d 1 . .
C C18 0.3897(5) 0.6043(3) 0.8350(2) 0.0198(6) Uani d 1 . .
H H18 0.254535 0.613102 0.841374 0.024 Uiso calc 1 . .
C C19 0.4926(4) 0.7019(3) 0.7845(2) 0.0174(6) Uani d 1 . .
H H19 0.426845 0.775505 0.757722 0.021 Uiso calc 1 . .
C C20 0.3731(5) 0.3878(3) 0.9329(2) 0.0226(6) Uani d 1 . .
H H20A 0.236385 0.411220 0.934341 0.034 Uiso calc 1 . .
H H20B 0.411240 0.353814 1.003290 0.034 Uiso calc 1 . .
H H20C 0.400585 0.330948 0.897251 0.034 Uiso calc 1 . .
N N1 0.7666(4) 0.5400(2) 0.46661(19) 0.0150(5) Uani d 1 . .
N N2 0.6979(4) 0.2264(2) 0.54526(19) 0.0171(5) Uani d 1 . .
O O1 0.8011(3) 0.51913(19) 0.30289(16) 0.0212(5) Uani d 1 . .
O O2 0.8222(4) 0.82842(19) 0.59419(16) 0.0232(5) Uani d 1 . .
O O3 0.7166(3) 0.91295(18) 0.72943(16) 0.0204(4) Uani d 1 . .
O O4 1.0197(3) 0.78786(19) 0.74049(18) 0.0227(5) Uani d 1 . .
O O5 0.6998(4) 0.9143(2) 0.93465(18) 0.0248(5) Uani d 1 . .
O O6 1.0582(4) 0.7845(2) 0.96242(19) 0.0285(5) Uani d 1 . .
O O7 0.6591(4) 1.1350(2) 0.95412(18) 0.0266(5) Uani d 1 . .
S S1 0.82392(10) 0.81327(6) 0.70567(5) 0.01569(16) Uani d 1 . .
Se Se1 0.77888(4) 0.65552(3) 0.53384(2) 0.01444(11) Uani d 1 . .
H H5A 0.684(5) 0.917(3) 0.8752(13) 0.015(9) Uiso d 1 . .
H H5B 0.724(12) 0.976(4) 0.941(6) 0.10(3) Uiso d 1 . .
H H6A 1.070(8) 0.770(5) 0.907(2) 0.049(15) Uiso d 1 . .
H H6B 0.947(4) 0.813(6) 0.968(5) 0.08(2) Uiso d 1 . .
H H7A 0.746(5) 1.159(4) 0.976(4) 0.045(14) Uiso d 1 . .
H H7B 0.555(4) 1.126(6) 0.989(4) 0.063(18) Uiso d 1 . .

loop_
_atom_site_aniso_label
_atom_site_aniso_U_11
_atom_site_aniso_U_22
_atom_site_aniso_U_33
_atom_site_aniso_U_12
_atom_site_aniso_U_13
_atom_site_aniso_U_23
C1 0.0142(14) 0.0148(13) 0.0190(14) 0.0012(11) -0.0031(11) -0.0026(11)
C2 0.0153(14) 0.0128(13) 0.0187(14) -0.0014(11) -0.0013(11) -0.0039(11)
C3 0.0216(15) 0.0163(14) 0.0179(14) -0.0027(12) -0.0021(11) -0.0041(11)
C4 0.0264(16) 0.0223(15) 0.0158(14) -0.0061(13) -0.0031(12) 0.0000(12)
C5 0.0285(17) 0.0139(14) 0.0207(15) -0.0033(12) -0.0043(12) -0.0010(12)
C6 0.0182(14) 0.0152(14) 0.0195(14) -0.0008(11) -0.0028(11) -0.0036(11)
C7 0.0157(14) 0.0132(13) 0.0160(13) 0.0022(11) -0.0024(11) -0.0012(11)
C8 0.0130(13) 0.0146(13) 0.0198(14) -0.0015(11) -0.0033(11) -0.0040(11)
C9 0.0225(15) 0.0089(12) 0.0132(13) 0.0002(11) -0.0018(11) 0.0003(10)
C10 0.0176(14) 0.0155(14) 0.0198(14) -0.0013(11) 0.0009(11) 0.0001(11)
C11 0.0180(15) 0.0178(14) 0.0190(14) -0.0014(12) -0.0006(11) -0.0011(12)
C12 0.0184(14) 0.0158(14) 0.0172(14) -0.0009(11) -0.0018(11) -0.0022(11)
C13 0.0263(16) 0.0158(14) 0.0227(15) -0.0042(12) 0.0009(12) -0.0050(12)
C14 0.0230(15) 0.0134(13) 0.0122(12) -0.0031(11) -0.0021(10) -0.0028(10)
C15 0.0198(15) 0.0157(14) 0.0188(13) -0.0006(11) -0.0020(11) -0.0045(11)
C16 0.0261(16) 0.0128(13) 0.0154(13) 0.0002(12) -0.0015(11) -0.0020(11)
C17 0.0232(15) 0.0169(14) 0.0121(12) -0.0036(12) 0.0013(11) -0.0053(11)
C18 0.0192(15) 0.0194(15) 0.0201(14) -0.0027(12) -0.0007(11) -0.0052(12)
C19 0.0198(15) 0.0118(13) 0.0179(13) 0.0019(11) -0.0016(11) -0.0022(11)
C20 0.0275(17) 0.0191(15) 0.0209(15) -0.0062(13) -0.0013(12) -0.0047(12)
N1 0.0166(12) 0.0116(11) 0.0154(11) 0.0022(9) -0.0024(9) -0.0031(9)
N2 0.0148(12) 0.0150(12) 0.0193(12) -0.0010(9) -0.0007(9) -0.0030(10)
O1 0.0329(13) 0.0176(10) 0.0149(10) -0.0048(9) -0.0016(9) -0.0069(8)
O2 0.0350(13) 0.0189(11) 0.0143(10) -0.0087(9) 0.0027(9) -0.0030(8)
O3 0.0271(12) 0.0128(10) 0.0201(10) -0.0005(9) -0.0003(9) -0.0044(8)
O4 0.0208(11) 0.0173(10) 0.0283(11) -0.0030(9) -0.0028(9) -0.0043(9)
O5 0.0304(13) 0.0247(12) 0.0214(11) -0.0006(10) -0.0018(9) -0.0107(9)
O6 0.0285(14) 0.0281(13) 0.0286(12) 0.0033(11) -0.0054(10) -0.0098(10)
O7 0.0292(14) 0.0250(12) 0.0237(12) -0.0046(11) -0.0005(10) -0.0051(10)
S1 0.0195(4) 0.0121(3) 0.0146(3) -0.0020(3) 0.0004(3) -0.0036(2)
Se1 0.01618(17) 0.01222(16) 0.01383(16) -0.00101(11) -0.00065(10) -0.00301(11)

loop_
_atom_type_symbol
_atom_type_description
_atom_type_scat_dispersion_real
_atom_type_scat_dispersion_imag
_atom_type_scat_source
C C 0.0181 0.0091 'International Tables Vol C Tables 4.2.6.8 and 6.1.1.4'
H H 0.0000 0.0000 'International Tables Vol C Tables 4.2.6.8 and 6.1.1.4'
N N 0.0311 0.0180 'International Tables Vol C Tables 4.2.6.8 and 6.1.1.4'
O O 0.0492 0.0322 'International Tables Vol C Tables 4.2.6.8 and 6.1.1.4'
S S 0.3331 0.5567 'International Tables Vol C Tables 4.2.6.8 and 6.1.1.4'
Se Se -0.7943 1.1372 'International Tables Vol C Tables 4.2.6.8 and 6.1.1.4'

loop_
_geom_angle_atom_site_label_1
_geom_angle_atom_site_label_2
_geom_angle_atom_site_label_3
_geom_angle_site_symmetry_1
_geom_angle_site_symmetry_3
_geom_angle
_geom_angle_publ_flag
C6 C1 C2 . . 121.1(3) ?
C6 C1 Se1 . . 126.9(2) y
C2 C1 Se1 . . 112.0(2) y
C3 C2 C1 . . 120.4(3) ?
C3 C2 C7 . . 122.7(3) ?
C1 C2 C7 . . 116.9(3) y
C4 C3 C2 . . 118.8(3) ?
C4 C3 H3 . . 120.6 ?
C2 C3 H3 . . 120.6 ?
C3 C4 C5 . . 120.4(3) ?
C3 C4 H4 . . 119.8 ?
C5 C4 H4 . . 119.8 ?
C4 C5 C6 . . 121.2(3) ?
C4 C5 H5 . . 119.4 ?
C6 C5 H5 . . 119.4 ?
C1 C6 C5 . . 118.0(3) ?
C1 C6 H6 . . 121.0 ?
C5 C6 H6 . . 121.0 ?
O1 C7 N1 . . 124.3(3) ?
O1 C7 C2 . . 125.0(3) ?
N1 C7 C2 . . 110.7(2) y
N1 C8 C12 . . 120.6(3) ?
N1 C8 C9 . . 121.2(3) ?
C12 C8 C9 . . 118.2(3) ?
N2 C9 C8 . . 119.3(3) ?
N2 C9 H9 . . 120.4 ?
C8 C9 H9 . . 120.4 ?
N2 C10 C11 . . 118.8(3) ?
N2 C10 H10 . . 120.6 ?
C11 C10 H10 . . 120.6 ?
C10 C11 C12 . . 120.2(3) ?
C10 C11 H11 . . 119.9 ?
C12 C11 H11 . . 119.9 ?
C11 C12 C8 . . 120.3(3) ?
C11 C12 H12 . . 119.9 ?
C8 C12 H12 . . 119.9 ?
N2 C13 H13A . . 109.5 ?
N2 C13 H13B . . 109.5 ?
H13A C13 H13B . . 109.5 ?
N2 C13 H13C . . 109.5 ?
H13A C13 H13C . . 109.5 ?
H13B C13 H13C . . 109.5 ?
C19 C14 C15 . . 120.2(3) ?
C19 C14 S1 . . 119.3(2) ?
C15 C14 S1 . . 120.4(2) ?
C16 C15 C14 . . 119.4(3) ?
C16 C15 H15 . . 120.3 ?
C14 C15 H15 . . 120.3 ?
C15 C16 C17 . . 121.1(3) ?
C15 C16 H16 . . 119.5 ?
C17 C16 H16 . . 119.5 ?
C18 C17 C16 . . 118.4(3) ?
C18 C17 C20 . . 121.2(3) ?
C16 C17 C20 . . 120.4(3) ?
C19 C18 C17 . . 121.2(3) ?
C19 C18 H18 . . 119.4 ?
C17 C18 H18 . . 119.4 ?
C18 C19 C14 . . 119.7(3) ?
C18 C19 H19 . . 120.2 ?
C14 C19 H19 . . 120.2 ?
C17 C20 H20A . . 109.5 ?
C17 C20 H20B . . 109.5 ?
H20A C20 H20B . . 109.5 ?
C17 C20 H20C . . 109.5 ?
H20A C20 H20C . . 109.5 ?
H20B C20 H20C . . 109.5 ?
C7 N1 C8 . . 125.7(2) y
C7 N1 Se1 . . 115.07(19) y
C8 N1 Se1 . . 119.21(19) y
C10 N2 C9 . . 123.4(3) y
C10 N2 C13 . . 119.0(3) y
C9 N2 C13 . . 117.6(2) y
H5A O5 H5B . . 116(6) ?
H6A O6 H6B . . 106(6) ?
H7A O7 H7B . . 118(6) ?
O4 S1 O3 . . 113.77(13) ?
O4 S1 O2 . . 112.06(14) ?
O3 S1 O2 . . 110.46(13) ?
O4 S1 C14 . . 107.19(13) ?
O3 S1 C14 . . 106.57(14) ?
O2 S1 C14 . . 106.30(13) ?
C1 Se1 N1 . . 85.33(12) y
O2 Se1 N1 . . 170.57(10) y

loop_
_geom_bond_atom_site_label_1
_geom_bond_atom_site_label_2
_geom_bond_site_symmetry_2
_geom_bond_distance
_geom_bond_publ_flag
C1 C6 . 1.387(4) ?
C1 C2 . 1.398(4) y
C1 Se1 . 1.901(3) y
C2 C3 . 1.391(4) ?
C2 C7 . 1.471(4) y
C3 C4 . 1.389(4) ?
C3 H3 . 0.9300 ?
C4 C5 . 1.392(5) ?
C4 H4 . 0.9300 ?
C5 C6 . 1.395(4) ?
C5 H5 . 0.9300 ?
C6 H6 . 0.9300 ?
C7 O1 . 1.221(4) y
C7 N1 . 1.388(4) y
C8 N1 . 1.395(4) y
C8 C12 . 1.400(4) ?
C8 C9 . 1.404(4) y
C9 N2 . 1.352(4) y
C9 H9 . 0.9300 ?
C10 N2 . 1.350(4) y
C10 C11 . 1.382(4) ?
C10 H10 . 0.9300 ?
C11 C12 . 1.383(4) ?
C11 H11 . 0.9300 ?
C12 H12 . 0.9300 ?
C13 N2 . 1.494(4) y
C13 H13A . 0.9600 ?
C13 H13B . 0.9600 ?
C13 H13C . 0.9600 ?
C14 C19 . 1.388(4) ?
C14 C15 . 1.395(4) ?
C14 S1 . 1.767(3) y
C15 C16 . 1.387(4) ?
C15 H15 . 0.9300 ?
C16 C17 . 1.400(4) ?
C16 H16 . 0.9300 ?
C17 C18 . 1.392(4) ?
C17 C20 . 1.505(4) ?
C18 C19 . 1.386(4) ?
C18 H18 . 0.9300 ?
C19 H19 . 0.9300 ?
C20 H20A . 0.9600 ?
C20 H20B . 0.9600 ?
C20 H20C . 0.9600 ?
N1 Se1 . 1.926(2) y
O2 S1 . 1.466(2) y
O3 S1 . 1.459(2) y
O4 S1 . 1.454(2) y
O5 H5A . 0.816(10) ?
O5 H5B . 0.820(10) ?
O6 H6A . 0.819(10) ?
O6 H6B . 0.820(10) ?
O7 H7A . 0.819(10) ?
O7 H7B . 0.820(10) ?
O2 Se1 . 2.553(2) y

loop_
_geom_hbond_atom_site_label_D
_geom_hbond_atom_site_label_H
_geom_hbond_atom_site_label_A
_geom_hbond_site_symmetry_A
_geom_hbond_distance_DH
_geom_hbond_distance_HA
_geom_hbond_distance_DA
_geom_hbond_angle_DHA
_geom_hbond_publ_flag
C6 H6 O2 . 0.93 2.28 2.925(4) 126.1 no
C9 H9 O1 . 0.93 2.09 2.734(4) 125.4 yes
C10 H10 O3 1_545 0.93 2.37 3.216(4) 151.7 no
C11 H11 O7 1_545 0.93 2.46 3.338(4) 157.7 no
C12 H12 Se1 . 0.93 2.61 3.085(3) 112.1 no
C13 H13B O3 1_545 0.96 2.57 3.442(4) 151.6 no
C13 H13C O4 2_766 0.96 2.54 3.490(4) 170.0 no
C15 H15 O1 2_766 0.93 2.63 3.379(4) 137.8 no
O5 H5A O3 . 0.816(10) 1.988(14) 2.786(3) 166(4) yes
O5 H5A S1 . 0.816(10) 3.01(2) 3.698(2) 144(3) yes
O5 H5B O7 . 0.820(10) 1.99(4) 2.758(3) 155(8) yes
O6 H6A O4 . 0.819(10) 2.27(2) 3.045(3) 159(5) yes
O6 H6B O5 . 0.820(10) 1.99(2) 2.782(4) 162(7) yes
O7 H7A O6 2_777 0.819(10) 1.966(12) 2.783(4) 176(5) yes
O7 H7B O5 2_677 0.820(10) 1.972(14) 2.786(4) 172(6) yes

loop_
_geom_torsion_atom_site_label_1
_geom_torsion_atom_site_label_2
_geom_torsion_atom_site_label_3
_geom_torsion_atom_site_label_4
_geom_torsion_site_symmetry_1
_geom_torsion_site_symmetry_2
_geom_torsion_site_symmetry_3
_geom_torsion_site_symmetry_4
_geom_torsion
_geom_torsion_publ_flag
C6 C1 C2 C3 . . . . 1.5(4) ?
Se1 C1 C2 C3 . . . . -179.4(2) ?
C6 C1 C2 C7 . . . . -177.3(3) ?
Se1 C1 C2 C7 . . . . 1.7(3) ?
C1 C2 C3 C4 . . . . -1.5(4) ?
C7 C2 C3 C4 . . . . 177.3(3) ?
C2 C3 C4 C5 . . . . 0.6(5) ?
C3 C4 C5 C6 . . . . 0.3(5) ?
C2 C1 C6 C5 . . . . -0.6(5) ?
Se1 C1 C6 C5 . . . . -179.4(2) ?
C4 C5 C6 C1 . . . . -0.4(5) ?
C3 C2 C7 O1 . . . . 0.6(5) ?
C1 C2 C7 O1 . . . . 179.4(3) ?
C3 C2 C7 N1 . . . . -178.2(3) ?
C1 C2 C7 N1 . . . . 0.6(4) ?
N1 C8 C9 N2 . . . . 178.6(3) ?
C12 C8 C9 N2 . . . . -0.1(4) ?
N2 C10 C11 C12 . . . . 0.3(4) ?
C10 C11 C12 C8 . . . . -0.5(5) ?
N1 C8 C12 C11 . . . . -178.3(3) ?
C9 C8 C12 C11 . . . . 0.4(4) ?
C19 C14 C15 C16 . . . . -0.8(4) ?
S1 C14 C15 C16 . . . . -178.3(2) ?
C14 C15 C16 C17 . . . . 0.7(4) ?
C15 C16 C17 C18 . . . . -0.1(4) ?
C15 C16 C17 C20 . . . . -179.4(3) ?
C16 C17 C18 C19 . . . . -0.5(4) ?
C20 C17 C18 C19 . . . . 178.9(3) ?
C17 C18 C19 C14 . . . . 0.4(4) ?
C15 C14 C19 C18 . . . . 0.3(4) ?
S1 C14 C19 C18 . . . . 177.8(2) ?
O1 C7 N1 C8 . . . . 0.0(5) ?
C2 C7 N1 C8 . . . . 178.9(3) ?
O1 C7 N1 Se1 . . . . 178.5(2) ?
C2 C7 N1 Se1 . . . . -2.7(3) ?
C12 C8 N1 C7 . . . . 179.7(3) ?
C9 C8 N1 C7 . . . . 1.0(4) ?
C12 C8 N1 Se1 . . . . 1.3(4) ?
C9 C8 N1 Se1 . . . . -177.4(2) ?
C11 C10 N2 C9 . . . . 0.0(4) ?
C11 C10 N2 C13 . . . . -177.3(3) ?
C8 C9 N2 C10 . . . . -0.1(4) ?
C8 C9 N2 C13 . . . . 177.3(3) ?
C19 C14 S1 O4 . . . . 158.2(2) ?
C15 C14 S1 O4 . . . . -24.3(3) ?
C19 C14 S1 O3 . . . . 36.0(3) ?
C15 C14 S1 O3 . . . . -146.4(2) ?
C19 C14 S1 O2 . . . . -81.8(2) ?
C15 C14 S1 O2 . . . . 95.7(2) ?
